data_4125611
loop_
_publ_author_name
'Nicolaou, K. C.'
'Liu, Guodu'
'Beabout, Kathryn'
'McCurry, Megan D.'
'Shamoo, Yousif'

_publ_section_title
;
 Asymmetric Alkylation of Anthrones, Enantioselective Total Synthesis of
 (&#x2212;)- and (+)-Viridicatumtoxins B and Analogues Thereof: Absolute
 Configuration and Potent Antibacterial Agents
;
_journal_name_full 'Journal of the American Chemical Society'
_journal_paper_doi 10.1021/jacs.6b12654
_journal_year 2017
_chemical_absolute_configuration ad
_chemical_formula_sum 'C40 H35 Br O6'
_chemical_formula_weight 691.59
_chemical_name_systematic
; 
 ? 
;
_space_group_IT_number 1
_symmetry_cell_setting triclinic
_symmetry_space_group_name_Hall 'P 1'
_symmetry_space_group_name_H-M 'P 1'
_atom_sites_solution_hydrogens geom
_atom_sites_solution_primary direct
_atom_sites_solution_secondary difmap
_audit_creation_method SHELXL-97
_cell_angle_alpha 88.869(1)
_cell_angle_beta 80.361(1)
_cell_angle_gamma 79.359(1)
_cell_formula_units_Z 2
_cell_length_a 10.1353(9)
_cell_length_b 11.9253(10)
_cell_length_c 13.8345(12)
_cell_measurement_reflns_used 8060
_cell_measurement_temperature 123(2)
_cell_measurement_theta_max 27.48
_cell_measurement_theta_min 2.07
_cell_volume 1620.1(2)
_computing_cell_refinement 'SAINT v7.60A (Bruker-Nonius, 2013)'
_computing_data_collection 'APEX2 v2013.4-1 (Bruker-Nonius, 2013)'
_computing_data_reduction 'SAINT v7.60A (Bruker-Nonius, 2013)'
_computing_structure_refinement 'SHELXL v6.12 (G.M. Sheldrick, 2001)'
_computing_structure_solution 'SHELXS v6.12 (G.M. Sheldrick, 2001)'
_diffrn_ambient_temperature 123(2)
_diffrn_detector_area_resol_mean 4K
_diffrn_measured_fraction_theta_full 0.996
_diffrn_measured_fraction_theta_max 0.996
_diffrn_measurement_device_type 'Bruker DUO APEX II CCD'
_diffrn_measurement_method CCD
_diffrn_radiation_monochromator graphite
_diffrn_radiation_source 'fine-focus sealed tube'
_diffrn_radiation_type MoK\a
_diffrn_radiation_wavelength 0.71073
_diffrn_reflns_av_R_equivalents 0.0076
_diffrn_reflns_av_sigmaI/netI 0.0111
_diffrn_reflns_limit_h_max 13
_diffrn_reflns_limit_h_min -13
_diffrn_reflns_limit_k_max 15
_diffrn_reflns_limit_k_min -15
_diffrn_reflns_limit_l_max 17
_diffrn_reflns_limit_l_min -17
_diffrn_reflns_number 23371
_diffrn_reflns_theta_full 27.48
_diffrn_reflns_theta_max 27.48
_diffrn_reflns_theta_min 2.07
_diffrn_standards_decay_% 0.0
_exptl_absorpt_coefficient_mu 1.318
_exptl_absorpt_correction_T_max 0.7456
_exptl_absorpt_correction_T_min 0.6936
_exptl_absorpt_correction_type empirical
_exptl_absorpt_process_details 'SAINT v7.60A'
_exptl_crystal_colour Orange
_exptl_crystal_density_diffrn 1.418
_exptl_crystal_density_method 'not measured'
_exptl_crystal_description 'thick plate'
_exptl_crystal_F_000 716
_exptl_crystal_size_max 0.35
_exptl_crystal_size_mid 0.20
_exptl_crystal_size_min 0.15
_refine_diff_density_max 0.420
_refine_diff_density_min -0.421
_refine_diff_density_rms 0.046
_refine_ls_abs_structure_details 'Flack H D (1983), Acta Cryst. A39, 876-881'
_refine_ls_abs_structure_Flack -0.017(3)
_refine_ls_extinction_method none
_refine_ls_goodness_of_fit_ref 1.019
_refine_ls_hydrogen_treatment noref
_refine_ls_matrix_type full
_refine_ls_number_parameters 838
_refine_ls_number_reflns 14141
_refine_ls_number_restraints 40
_refine_ls_restrained_S_all 1.029
_refine_ls_R_factor_all 0.0258
_refine_ls_R_factor_gt 0.0245
_refine_ls_shift/su_max 0.003
_refine_ls_shift/su_mean 0.000
_refine_ls_structure_factor_coef Fsqd
_refine_ls_weighting_details 'calc w=1/[\s^2^(Fo^2^)+(0.0383P)^2^+0.7270P] where P=(Fo^2^+2Fc^2^)/3'
_refine_ls_weighting_scheme calc
_refine_ls_wR_factor_gt 0.0658
_refine_ls_wR_factor_ref 0.0672
_reflns_number_gt 13463
_reflns_number_total 14141
_reflns_threshold_expression >3.99sigma(I)
_cod_data_source_file ja6b12654_si_003.cif
_cod_data_source_block k1567
_cod_depositor_comments
;
The following automatic conversions were performed:

'_symmetry_cell_setting' value 'Triclinic' changed to 'triclinic'
according to
/home/data/users/saulius/crontab/automatic-downloads/rss-feeds/ACS/lib/dictionaries/cif_core.dic
dictionary named 'cif_core.dic' version 2.4.2 from 2011-04-26.

'_exptl_absorpt_correction_type' value 'Empirical' changed to
'empirical' according to
/home/data/users/saulius/crontab/automatic-downloads/rss-feeds/ACS/lib/dictionaries/cif_core.dic
dictionary named 'cif_core.dic' version 2.4.2 from 2011-04-26.

Automatic conversion script
Id: cif_fix_values 4973 2017-02-22 13:04:09Z antanas 
;
_cod_original_sg_symbol_H-M P1
_cod_database_code 4125611

loop_
_symmetry_equiv_pos_as_xyz
'x, y, z'

loop_
_atom_site_label
_atom_site_type_symbol
_atom_site_fract_x
_atom_site_fract_y
_atom_site_fract_z
_atom_site_U_iso_or_equiv
_atom_site_adp_type
_atom_site_occupancy
_atom_site_symmetry_multiplicity
_atom_site_calc_flag
_atom_site_refinement_flags
_atom_site_disorder_assembly
_atom_site_disorder_group
Br1 Br 0.380117(17) 1.112904(14) 0.925556(13) 0.02961(6) Uani 1 1 d . . .
O1 O 0.66239(15) 0.40848(13) 0.25594(12) 0.0181(3) Uani 1 1 d . . .
O2 O 0.58772(16) 0.70133(13) 0.57335(11) 0.0183(3) Uani 1 1 d . . .
O3 O 0.65819(17) 0.84473(14) 0.48177(13) 0.0221(3) Uani 1 1 d . . .
O4 O 0.36509(16) 0.80498(14) 0.51457(13) 0.0212(3) Uani 1 1 d . . .
O5 O 0.09312(17) 0.82550(15) 0.52532(13) 0.0241(3) Uani 1 1 d . . .
O6 O -0.04174(14) 0.63803(12) 0.25826(11) 0.0211(3) Uani 1 1 d . . .
C1 C 0.1888(2) 0.61775(18) 0.27450(16) 0.0156(4) Uani 1 1 d . . .
C2 C 0.2841(2) 0.63470(17) 0.33188(15) 0.0137(4) Uani 1 1 d . . .
C3 C 0.4161(2) 0.56471(17) 0.29487(16) 0.0146(4) Uani 1 1 d . . .
C4 C 0.5260(2) 0.56234(18) 0.35171(16) 0.0144(4) Uani 1 1 d . . .
C5 C 0.6488(2) 0.48102(17) 0.33333(16) 0.0153(4) Uani 1 1 d . . .
C6 C 0.7462(2) 0.47673(19) 0.39265(17) 0.0183(4) Uani 1 1 d . . .
H6 H 0.8280 0.4218 0.3799 0.022 Uiso 1 1 calc R . .
C7 C 0.7248(2) 0.55298(19) 0.47123(16) 0.0172(4) Uani 1 1 d . . .
H7 H 0.7918 0.5496 0.5123 0.021 Uiso 1 1 calc R . .
C8 C 0.6065(2) 0.63345(18) 0.48953(16) 0.0163(4) Uani 1 1 d . . .
C9 C 0.5044(2) 0.63990(18) 0.43144(16) 0.0147(4) Uani 1 1 d . . .
C10 C 0.3722(2) 0.72491(18) 0.45878(16) 0.0154(4) Uani 1 1 d . . .
C11 C 0.2570(2) 0.70746(18) 0.41276(16) 0.0161(4) Uani 1 1 d . . .
C12 C 0.1191(2) 0.75954(18) 0.44271(16) 0.0169(4) Uani 1 1 d . . .
C13 C 0.0186(2) 0.73831(18) 0.39146(17) 0.0180(4) Uani 1 1 d . . .
H13 H -0.0738 0.7721 0.4133 0.022 Uiso 1 1 calc R . .
C14 C 0.0535(2) 0.66709(18) 0.30753(16) 0.0166(4) Uani 1 1 d . . .
C15 C 0.4046(2) 0.51072(18) 0.21229(16) 0.0169(4) Uani 1 1 d . . .
H15 H 0.4767 0.4587 0.1750 0.020 Uiso 1 1 calc R . .
C16 C 0.2615(2) 0.54356(18) 0.18619(16) 0.0157(4) Uani 1 1 d . . .
C17 C 0.20521(19) 0.43389(16) 0.17456(14) 0.0183(4) Uani 1 1 d D . .
C18 C 0.2126(2) 0.38550(16) 0.08812(14) 0.0281(4) Uani 1 1 d D . .
H18 H 0.1830 0.3145 0.0873 0.034 Uiso 1 1 calc R . .
C19 C 0.2640(2) 0.43418(17) -0.00866(13) 0.0297(4) Uani 1 1 d D . .
H19A H 0.1861 0.4633 -0.0426 0.036 Uiso 1 1 calc R . .
H19B H 0.3257 0.3730 -0.0501 0.036 Uiso 1 1 calc R . .
C20 C 0.34032(19) 0.53127(16) 0.00359(13) 0.0269(4) Uani 1 1 d D . .
H20A H 0.3497 0.5745 -0.0582 0.032 Uiso 1 1 calc R . .
H20B H 0.4330 0.4982 0.0157 0.032 Uiso 1 1 calc R . .
C21 C 0.26862(19) 0.61383(16) 0.08801(13) 0.0184(4) Uani 1 1 d D . .
C22 C 0.1527(2) 0.3793(2) 0.26906(17) 0.0250(4) Uani 1 1 d D . .
H22A H 0.2203 0.3725 0.3129 0.038 Uiso 1 1 calc R . .
H22B H 0.1364 0.3032 0.2550 0.038 Uiso 1 1 calc R . .
H22C H 0.0674 0.4266 0.3006 0.038 Uiso 1 1 calc R . .
C23 C 0.3515(2) 0.7086(2) 0.09134(19) 0.0296(5) Uani 1 1 d D . .
H23A H 0.3107 0.7591 0.1477 0.044 Uiso 1 1 calc R . .
H23B H 0.3515 0.7527 0.0308 0.044 Uiso 1 1 calc R . .
H23C H 0.4453 0.6746 0.0976 0.044 Uiso 1 1 calc R . .
C24 C 0.12703(18) 0.66824(16) 0.06733(13) 0.0230(4) Uani 1 1 d D . .
H24A H 0.0693 0.6102 0.0724 0.035 Uiso 1 1 calc R . .
H24B H 0.1352 0.6998 0.0011 0.035 Uiso 1 1 calc R . .
H24C H 0.0861 0.7295 0.1153 0.035 Uiso 1 1 calc R . .
C25 C 0.7718(2) 0.3121(2) 0.24793(18) 0.0238(5) Uani 1 1 d . . .
H25A H 0.7626 0.2601 0.1965 0.036 Uiso 1 1 calc R . .
H25B H 0.7686 0.2721 0.3106 0.036 Uiso 1 1 calc R . .
H25C H 0.8589 0.3382 0.2313 0.036 Uiso 1 1 calc R . .
C26 C 0.6018(2) 0.81251(18) 0.55777(17) 0.0169(4) Uani 1 1 d . . .
C27 C 0.5462(2) 0.8839(2) 0.64684(17) 0.0186(4) Uani 1 1 d . . .
C28 C 0.5459(2) 1.00119(19) 0.64143(18) 0.0202(4) Uani 1 1 d . . .
H28 H 0.5790 1.0337 0.5810 0.024 Uiso 1 1 calc R . .
C29 C 0.4973(2) 1.07034(19) 0.72429(18) 0.0222(5) Uani 1 1 d . . .
H29 H 0.4967 1.1501 0.7211 0.027 Uiso 1 1 calc R . .
C30 C 0.4497(2) 1.0207(2) 0.81158(18) 0.0209(5) Uani 1 1 d . . .
C31 C 0.4490(3) 0.9049(2) 0.81879(19) 0.0260(5) Uani 1 1 d . . .
H31 H 0.4174 0.8725 0.8796 0.031 Uiso 1 1 calc R . .
C32 C 0.4956(2) 0.8368(2) 0.73504(18) 0.0228(5) Uani 1 1 d . . .
H32 H 0.4928 0.7576 0.7381 0.027 Uiso 1 1 calc R . .
C33 C -0.0437(2) 0.86536(19) 0.57145(17) 0.0196(4) Uani 1 1 d . . .
H33A H -0.0945 0.8015 0.5806 0.024 Uiso 1 1 calc R . .
H33B H -0.0902 0.9240 0.5308 0.024 Uiso 1 1 calc R . .
C34 C -0.0370(2) 0.91570(18) 0.66958(17) 0.0186(4) Uani 1 1 d . . .
C35 C -0.1539(2) 0.9324(2) 0.74171(18) 0.0257(5) Uani 1 1 d . . .
H35 H -0.2355 0.9124 0.7282 0.031 Uiso 1 1 calc R . .
C36 C -0.1514(3) 0.9780(3) 0.8326(2) 0.0325(6) Uani 1 1 d . . .
H36 H -0.2314 0.9895 0.8808 0.039 Uiso 1 1 calc R . .
C37 C -0.0329(3) 1.0069(2) 0.8537(2) 0.0323(6) Uani 1 1 d . . .
H37 H -0.0315 1.0390 0.9157 0.039 Uiso 1 1 calc R . .
C38 C 0.0836(3) 0.9885(2) 0.7831(2) 0.0285(5) Uani 1 1 d . . .
H38 H 0.1657 1.0061 0.7979 0.034 Uiso 1 1 calc R . .
C39 C 0.0821(2) 0.94455(19) 0.69101(18) 0.0210(4) Uani 1 1 d . . .
H39 H 0.1621 0.9342 0.6428 0.025 Uiso 1 1 calc R . .
C40 C -0.1706(2) 0.7141(2) 0.26405(18) 0.0217(4) Uani 1 1 d . . .
H40A H -0.2231 0.6883 0.2182 0.033 Uiso 1 1 calc R . .
H40B H -0.1554 0.7914 0.2469 0.033 Uiso 1 1 calc R . .
H40C H -0.2213 0.7145 0.3309 0.033 Uiso 1 1 calc R . .
Br2 Br 0.617156(17) -0.111550(15) 0.074426(13) 0.02939(6) Uani 1 1 d . . .
O7 O 0.35026(16) 0.58810(13) 0.74874(12) 0.0188(3) Uani 1 1 d . . .
O8 O 0.41886(16) 0.30585(12) 0.42383(11) 0.0172(3) Uani 1 1 d . . .
O9 O 0.34821(17) 0.16210(14) 0.51540(13) 0.0223(3) Uani 1 1 d . . .
O10 O 0.64110(16) 0.19835(14) 0.48088(12) 0.0206(3) Uani 1 1 d . . .
O11 O 0.91169(17) 0.16884(16) 0.47388(14) 0.0269(4) Uani 1 1 d . . .
O12 O 1.04462(15) 0.31929(15) 0.75860(12) 0.0302(4) Uani 1 1 d . . .
C41 C 0.8219(2) 0.37281(18) 0.72664(16) 0.0164(4) Uani 1 1 d . A .
C42 C 0.7270(2) 0.36085(18) 0.66752(16) 0.0160(4) Uani 1 1 d . . .
C43 C 0.5960(2) 0.43139(18) 0.70495(16) 0.0156(4) Uani 1 1 d . . .
C44 C 0.4850(2) 0.43755(18) 0.64875(16) 0.0151(4) Uani 1 1 d . . .
C45 C 0.3629(2) 0.51836(18) 0.66930(16) 0.0160(4) Uani 1 1 d . . .
C46 C 0.2633(2) 0.52613(18) 0.60952(17) 0.0174(4) Uani 1 1 d . . .
H46 H 0.1822 0.5817 0.6234 0.021 Uiso 1 1 calc R . .
C47 C 0.2833(2) 0.45249(19) 0.52994(17) 0.0187(4) Uani 1 1 d . . .
H47 H 0.2154 0.4571 0.4896 0.022 Uiso 1 1 calc R . .
C48 C 0.4011(2) 0.37286(18) 0.50939(16) 0.0157(4) Uani 1 1 d . . .
C49 C 0.5056(2) 0.36263(18) 0.56640(16) 0.0147(4) Uani 1 1 d . . .
C50 C 0.6357(2) 0.27684(18) 0.53892(16) 0.0148(4) Uani 1 1 d . . .
C51 C 0.7519(2) 0.29053(18) 0.58507(16) 0.0154(4) Uani 1 1 d . . .
C52 C 0.8877(2) 0.23172(19) 0.55699(17) 0.0186(4) Uani 1 1 d . . .
C53 C 0.9873(2) 0.24297(18) 0.61272(16) 0.0190(4) Uani 1 1 d . . .
H53 H 1.0785 0.2050 0.5924 0.023 Uiso 1 1 calc R . .
C54 C 0.9533(2) 0.31063(19) 0.69936(16) 0.0189(4) Uani 1 1 d . . .
C55 C 0.6079(2) 0.48170(19) 0.78934(16) 0.0177(4) Uani 1 1 d . A .
H55 H 0.5356 0.5323 0.8277 0.021 Uiso 1 1 calc R . .
C56 C 0.7498(2) 0.44843(19) 0.81616(16) 0.0177(4) Uani 1 1 d . . .
C57 C 0.7412(8) 0.3738(5) 0.9091(4) 0.0279(4) Uiso 0.70 1 d PD A 1
C58 C 0.8022(3) 0.3856(3) 0.9844(2) 0.0279(4) Uiso 0.70 1 d PD A 1
H58 H 0.8051 0.3280 1.0329 0.033 Uiso 0.70 1 calc PR A 1
C59 C 0.8686(3) 0.4892(3) 0.9964(2) 0.0279(4) Uiso 0.70 1 d PD A 1
H59A H 0.9432 0.4685 1.0352 0.033 Uiso 0.70 1 calc PR A 1
H59B H 0.8006 0.5523 1.0307 0.033 Uiso 0.70 1 calc PR A 1
C60 C 0.9253(3) 0.5258(3) 0.8918(2) 0.0279(4) Uiso 0.70 1 d PD A 1
H60A H 0.9703 0.5920 0.8960 0.033 Uiso 0.70 1 calc PR A 1
H60B H 0.9940 0.4624 0.8585 0.033 Uiso 0.70 1 calc PR A 1
C61 C 0.8090(4) 0.5578(3) 0.8319(3) 0.0279(4) Uiso 0.70 1 d PD A 1
C62 C 0.6581(4) 0.2806(3) 0.9075(3) 0.0279(4) Uiso 0.70 1 d PD A 1
H62A H 0.6655 0.2328 0.9655 0.042 Uiso 0.70 1 calc PR A 1
H62B H 0.6926 0.2335 0.8482 0.042 Uiso 0.70 1 calc PR A 1
H62C H 0.5625 0.3151 0.9079 0.042 Uiso 0.70 1 calc PR A 1
C63 C 0.6970(3) 0.6428(3) 0.8970(2) 0.0279(4) Uiso 0.70 1 d PD A 1
H63A H 0.7368 0.7048 0.9188 0.042 Uiso 0.70 1 calc PR A 1
H63B H 0.6577 0.6030 0.9542 0.042 Uiso 0.70 1 calc PR A 1
H63C H 0.6254 0.6744 0.8591 0.042 Uiso 0.70 1 calc PR A 1
C64 C 0.8528(5) 0.6145(4) 0.7349(3) 0.0279(4) Uiso 0.70 1 d PD A 1
H64A H 0.8845 0.6847 0.7479 0.042 Uiso 0.70 1 calc PR A 1
H64B H 0.7753 0.6329 0.6999 0.042 Uiso 0.70 1 calc PR A 1
H64C H 0.9268 0.5622 0.6948 0.042 Uiso 0.70 1 calc PR A 1
C57' C 0.7351(17) 0.3778(10) 0.9088(8) 0.0276(8) Uiso 0.30 1 d PD A 2
C58' C 0.7684(6) 0.4162(6) 0.9890(5) 0.0276(8) Uiso 0.30 1 d PD A 2
H58' H 0.7095 0.4143 1.0499 0.033 Uiso 0.30 1 calc PR A 2
C59' C 0.8985(6) 0.4631(6) 0.9858(4) 0.0276(8) Uiso 0.30 1 d PD A 2
H59C H 0.9771 0.3991 0.9804 0.033 Uiso 0.30 1 calc PR A 2
H59D H 0.8941 0.5055 1.0474 0.033 Uiso 0.30 1 calc PR A 2
C60' C 0.9189(6) 0.5430(6) 0.8981(5) 0.0276(8) Uiso 0.30 1 d PD A 2
H60C H 0.9265 0.6183 0.9233 0.033 Uiso 0.30 1 calc PR A 2
H60D H 1.0066 0.5120 0.8559 0.033 Uiso 0.30 1 calc PR A 2
C61' C 0.8073(8) 0.5611(6) 0.8346(5) 0.0276(8) Uiso 0.30 1 d PD A 2
C62' C 0.6890(8) 0.2647(5) 0.9052(6) 0.0276(8) Uiso 0.30 1 d PD A 2
H62D H 0.6884 0.2281 0.9693 0.041 Uiso 0.30 1 calc PR A 2
H62E H 0.7516 0.2152 0.8552 0.041 Uiso 0.30 1 calc PR A 2
H62F H 0.5970 0.2773 0.8889 0.041 Uiso 0.30 1 calc PR A 2
C63' C 0.6969(7) 0.6638(6) 0.8787(5) 0.0276(8) Uiso 0.30 1 d PD A 2
H63D H 0.7412 0.7249 0.8967 0.041 Uiso 0.30 1 calc PR A 2
H63E H 0.6410 0.6392 0.9372 0.041 Uiso 0.30 1 calc PR A 2
H63F H 0.6391 0.6919 0.8301 0.041 Uiso 0.30 1 calc PR A 2
C64' C 0.8684(10) 0.5991(9) 0.7320(5) 0.0276(8) Uiso 0.30 1 d PD A 2
H64D H 0.8980 0.6721 0.7378 0.041 Uiso 0.30 1 calc PR A 2
H64E H 0.7994 0.6080 0.6892 0.041 Uiso 0.30 1 calc PR A 2
H64F H 0.9467 0.5413 0.7040 0.041 Uiso 0.30 1 calc PR A 2
C65 C 0.2365(3) 0.6809(2) 0.76158(19) 0.0257(5) Uani 1 1 d . . .
H65A H 0.2409 0.7281 0.8178 0.039 Uiso 1 1 calc R . .
H65B H 0.1517 0.6507 0.7734 0.039 Uiso 1 1 calc R . .
H65C H 0.2391 0.7274 0.7023 0.039 Uiso 1 1 calc R . .
C66 C 0.4016(2) 0.19607(19) 0.43873(17) 0.0171(4) Uani 1 1 d . . .
C67 C 0.4523(2) 0.12485(18) 0.34801(17) 0.0169(4) Uani 1 1 d . . .
C68 C 0.4650(2) 0.0075(2) 0.35751(18) 0.0214(4) Uani 1 1 d . . .
H68 H 0.4400 -0.0243 0.4199 0.026 Uiso 1 1 calc R . .
C69 C 0.5139(2) -0.0636(2) 0.27636(19) 0.0234(5) Uani 1 1 d . . .
H69 H 0.5251 -0.1441 0.2828 0.028 Uiso 1 1 calc R . .
C70 C 0.5460(2) -0.0150(2) 0.18553(18) 0.0209(5) Uani 1 1 d . . .
C71 C 0.5317(2) 0.1028(2) 0.17450(17) 0.0226(4) Uani 1 1 d . . .
H71 H 0.5533 0.1345 0.1116 0.027 Uiso 1 1 calc R . .
C72 C 0.4856(2) 0.17304(19) 0.25625(17) 0.0201(4) Uani 1 1 d . . .
H72 H 0.4767 0.2535 0.2501 0.024 Uiso 1 1 calc R . .
C73 C 1.0476(2) 0.11754(19) 0.43088(17) 0.0188(4) Uani 1 1 d . . .
H73A H 1.0851 0.0556 0.4728 0.023 Uiso 1 1 calc R . .
H73B H 1.1076 0.1750 0.4228 0.023 Uiso 1 1 calc R . .
C74 C 1.0376(2) 0.07037(18) 0.33204(17) 0.0183(4) Uani 1 1 d . . .
C75 C 1.1520(2) 0.0523(2) 0.25942(19) 0.0264(5) Uani 1 1 d . . .
H75 H 1.2354 0.0691 0.2725 0.032 Uiso 1 1 calc R . .
C76 C 1.1457(3) 0.0096(2) 0.1676(2) 0.0334(6) Uani 1 1 d . . .
H76 H 1.2251 -0.0044 0.1188 0.040 Uiso 1 1 calc R . .
C77 C 1.0238(3) -0.0121(2) 0.1478(2) 0.0323(6) Uani 1 1 d . . .
H77 H 1.0187 -0.0397 0.0848 0.039 Uiso 1 1 calc R . .
C78 C 0.9093(3) 0.0061(2) 0.2193(2) 0.0272(5) Uani 1 1 d . . .
H78 H 0.8256 -0.0087 0.2052 0.033 Uiso 1 1 calc R . .
C79 C 0.9155(2) 0.0462(2) 0.31198(18) 0.0227(5) Uani 1 1 d . . .
H79 H 0.8368 0.0571 0.3613 0.027 Uiso 1 1 calc R . .
C80 C 1.1833(2) 0.2640(2) 0.73020(18) 0.0241(5) Uani 1 1 d . . .
H80A H 1.2363 0.2781 0.7803 0.036 Uiso 1 1 calc R . .
H80B H 1.2211 0.2943 0.6674 0.036 Uiso 1 1 calc R . .
H80C H 1.1874 0.1817 0.7235 0.036 Uiso 1 1 calc R . .

loop_
_atom_site_aniso_label
_atom_site_aniso_U_11
_atom_site_aniso_U_22
_atom_site_aniso_U_33
_atom_site_aniso_U_23
_atom_site_aniso_U_13
_atom_site_aniso_U_12
Br1 0.03785(13) 0.02602(11) 0.02330(12) -0.00723(9) -0.00438(10) -0.00141(9)
O1 0.0153(7) 0.0187(7) 0.0188(7) -0.0024(6) -0.0042(6) 0.0019(6)
O2 0.0211(7) 0.0193(7) 0.0155(8) -0.0010(6) -0.0059(6) -0.0037(6)
O3 0.0198(8) 0.0244(8) 0.0222(8) -0.0015(6) -0.0012(6) -0.0057(6)
O4 0.0173(7) 0.0222(8) 0.0239(8) -0.0072(6) -0.0028(6) -0.0029(6)
O5 0.0141(7) 0.0324(9) 0.0246(9) -0.0143(7) -0.0023(6) 0.0000(6)
O6 0.0124(6) 0.0288(7) 0.0221(7) -0.0059(5) -0.0057(5) -0.0011(5)
C1 0.0140(9) 0.0164(9) 0.0160(10) -0.0004(7) -0.0023(7) -0.0020(7)
C2 0.0145(9) 0.0147(8) 0.0124(9) 0.0001(7) -0.0026(7) -0.0039(7)
C3 0.0130(9) 0.0140(8) 0.0159(10) 0.0003(7) -0.0009(7) -0.0018(7)
C4 0.0119(9) 0.0171(9) 0.0148(10) 0.0009(7) -0.0025(7) -0.0038(7)
C5 0.0136(9) 0.0149(9) 0.0161(10) -0.0008(7) 0.0005(7) -0.0016(7)
C6 0.0136(9) 0.0213(10) 0.0192(11) 0.0032(8) -0.0027(8) -0.0015(8)
C7 0.0163(9) 0.0197(9) 0.0165(10) 0.0008(8) -0.0041(8) -0.0043(8)
C8 0.0191(10) 0.0173(9) 0.0144(10) -0.0001(7) -0.0044(8) -0.0072(8)
C9 0.0125(9) 0.0157(9) 0.0151(10) 0.0008(7) -0.0008(7) -0.0019(7)
C10 0.0139(9) 0.0166(9) 0.0160(10) 0.0004(7) -0.0017(7) -0.0043(7)
C11 0.0132(9) 0.0164(9) 0.0174(10) -0.0007(8) -0.0014(8) -0.0005(7)
C12 0.0178(10) 0.0176(9) 0.0146(10) -0.0039(7) -0.0019(8) -0.0013(7)
C13 0.0106(8) 0.0213(9) 0.0208(10) -0.0001(7) -0.0014(7) -0.0003(7)
C14 0.0153(9) 0.0193(8) 0.0168(9) 0.0014(7) -0.0055(7) -0.0052(7)
C15 0.0126(9) 0.0186(9) 0.0194(10) 0.0001(8) -0.0036(7) -0.0017(7)
C16 0.0158(9) 0.0184(9) 0.0129(9) -0.0010(7) -0.0032(7) -0.0020(7)
C17 0.0151(8) 0.0177(8) 0.0237(9) -0.0051(6) -0.0096(6) -0.0011(6)
C18 0.0298(10) 0.0218(9) 0.0340(11) -0.0091(8) -0.0136(8) 0.0002(8)
C19 0.0295(10) 0.0356(10) 0.0212(9) -0.0163(8) -0.0091(7) 0.0072(8)
C20 0.0274(9) 0.0364(10) 0.0125(8) -0.0055(7) -0.0011(7) 0.0041(8)
C21 0.0156(8) 0.0284(9) 0.0093(7) 0.0015(6) -0.0002(6) -0.0012(7)
C22 0.0251(10) 0.0188(9) 0.0336(10) 0.0016(7) -0.0061(8) -0.0092(7)
C23 0.0266(10) 0.0371(12) 0.0255(10) 0.0113(9) -0.0015(8) -0.0107(9)
C24 0.0230(9) 0.0264(9) 0.0172(8) 0.0006(7) -0.0043(7) 0.0023(7)
C25 0.0206(10) 0.0231(10) 0.0237(11) -0.0068(8) -0.0042(8) 0.0076(9)
C26 0.0133(9) 0.0166(9) 0.0233(11) 0.0010(8) -0.0090(8) -0.0035(7)
C27 0.0150(9) 0.0237(10) 0.0188(11) 0.0005(8) -0.0061(8) -0.0051(8)
C28 0.0207(10) 0.0183(9) 0.0221(11) 0.0029(8) -0.0056(8) -0.0034(8)
C29 0.0264(11) 0.0172(10) 0.0243(12) 0.0016(8) -0.0089(9) -0.0037(8)
C30 0.0206(11) 0.0203(10) 0.0224(12) -0.0049(9) -0.0069(9) -0.0020(9)
C31 0.0322(12) 0.0246(11) 0.0224(11) 0.0011(9) -0.0028(9) -0.0097(9)
C32 0.0267(11) 0.0194(10) 0.0239(11) -0.0007(8) -0.0041(8) -0.0088(8)
C33 0.0143(9) 0.0229(9) 0.0201(10) -0.0069(7) -0.0029(8) 0.0014(7)
C34 0.0170(10) 0.0167(9) 0.0220(11) -0.0027(7) -0.0056(8) -0.0007(7)
C35 0.0211(11) 0.0330(12) 0.0218(11) -0.0068(9) -0.0023(9) -0.0022(9)
C36 0.0299(13) 0.0409(14) 0.0246(13) -0.0086(10) 0.0006(10) -0.0048(11)
C37 0.0412(15) 0.0349(13) 0.0209(12) -0.0084(10) -0.0076(11) -0.0038(11)
C38 0.0319(13) 0.0271(12) 0.0305(13) -0.0015(10) -0.0141(11) -0.0071(10)
C39 0.0179(10) 0.0185(9) 0.0271(12) -0.0018(8) -0.0059(9) -0.0026(8)
C40 0.0142(9) 0.0266(10) 0.0251(10) 0.0046(8) -0.0063(8) -0.0032(8)
Br2 0.03396(13) 0.02826(11) 0.02418(12) -0.00998(9) -0.00112(9) -0.00344(9)
O7 0.0154(7) 0.0216(7) 0.0172(7) -0.0068(6) -0.0025(6) 0.0027(6)
O8 0.0214(7) 0.0168(7) 0.0145(7) -0.0017(6) -0.0052(6) -0.0038(6)
O9 0.0224(8) 0.0250(8) 0.0196(8) 0.0001(6) -0.0001(6) -0.0080(6)
O10 0.0175(7) 0.0205(7) 0.0242(8) -0.0077(6) -0.0053(6) -0.0023(6)
O11 0.0139(8) 0.0371(9) 0.0274(9) -0.0177(7) -0.0050(7) 0.0046(7)
O12 0.0154(7) 0.0502(10) 0.0234(7) -0.0136(7) -0.0087(5) 0.0047(7)
C41 0.0159(10) 0.0203(9) 0.0132(9) -0.0021(7) -0.0026(7) -0.0035(8)
C42 0.0123(9) 0.0179(9) 0.0168(10) 0.0021(8) -0.0014(7) -0.0015(7)
C43 0.0125(9) 0.0195(9) 0.0154(10) 0.0003(7) -0.0027(7) -0.0039(7)
C44 0.0139(9) 0.0167(9) 0.0150(10) 0.0005(7) -0.0008(7) -0.0046(7)
C45 0.0162(9) 0.0182(9) 0.0140(9) 0.0007(7) -0.0016(7) -0.0052(8)
C46 0.0142(9) 0.0173(9) 0.0194(10) -0.0013(8) -0.0013(8) -0.0007(7)
C47 0.0158(10) 0.0221(10) 0.0200(11) 0.0032(8) -0.0071(8) -0.0044(8)
C48 0.0164(9) 0.0162(9) 0.0142(10) -0.0002(7) -0.0011(8) -0.0035(7)
C49 0.0139(9) 0.0156(9) 0.0156(10) 0.0018(7) -0.0026(7) -0.0055(7)
C50 0.0137(9) 0.0168(9) 0.0133(9) -0.0002(7) -0.0009(7) -0.0028(7)
C51 0.0147(9) 0.0180(9) 0.0145(10) -0.0007(7) -0.0038(7) -0.0042(7)
C52 0.0163(10) 0.0191(9) 0.0199(10) -0.0020(8) -0.0034(8) -0.0013(8)
C53 0.0161(9) 0.0212(9) 0.0176(10) -0.0043(7) -0.0039(7) 0.0036(7)
C54 0.0143(9) 0.0265(10) 0.0157(9) -0.0006(7) -0.0056(7) -0.0003(7)
C55 0.0148(9) 0.0231(10) 0.0140(10) -0.0035(7) -0.0013(7) -0.0007(8)
C56 0.0121(9) 0.0251(10) 0.0155(10) -0.0035(8) -0.0032(7) -0.0015(7)
C65 0.0233(11) 0.0241(11) 0.0267(12) -0.0055(9) -0.0041(9) 0.0040(9)
C66 0.0115(9) 0.0233(10) 0.0177(10) -0.0007(8) -0.0054(8) -0.0038(8)
C67 0.0142(9) 0.0180(9) 0.0196(11) -0.0022(8) -0.0050(8) -0.0036(7)
C68 0.0226(11) 0.0226(10) 0.0187(11) 0.0014(8) -0.0048(8) -0.0024(8)
C69 0.0232(11) 0.0184(10) 0.0280(12) -0.0029(9) -0.0047(9) -0.0016(8)
C70 0.0188(11) 0.0243(11) 0.0197(12) -0.0070(9) -0.0025(9) -0.0037(9)
C71 0.0250(10) 0.0238(10) 0.0189(10) -0.0012(8) -0.0005(8) -0.0067(8)
C72 0.0213(10) 0.0202(9) 0.0192(10) -0.0004(8) -0.0032(8) -0.0053(8)
C73 0.0123(9) 0.0222(9) 0.0207(10) -0.0046(7) -0.0024(7) 0.0000(7)
C74 0.0196(10) 0.0151(8) 0.0189(10) -0.0028(7) -0.0046(8) 0.0019(7)
C75 0.0188(11) 0.0306(11) 0.0294(12) -0.0080(9) -0.0030(9) -0.0034(9)
C76 0.0367(14) 0.0351(13) 0.0238(13) -0.0102(10) 0.0018(10) 0.0001(11)
C77 0.0479(16) 0.0260(11) 0.0244(13) -0.0071(10) -0.0156(11) -0.0011(11)
C78 0.0282(12) 0.0224(11) 0.0346(14) -0.0050(9) -0.0162(10) -0.0034(9)
C79 0.0222(11) 0.0205(10) 0.0256(12) -0.0017(8) -0.0056(9) -0.0030(8)
C80 0.0148(9) 0.0320(11) 0.0251(11) -0.0012(8) -0.0070(8) 0.0001(8)

loop_
_atom_type_symbol
_atom_type_description
_atom_type_scat_dispersion_real
_atom_type_scat_dispersion_imag
_atom_type_scat_source
C C 0.0033 0.0016 'International Tables Vol C Tables 4.2.6.8 and 6.1.1.4'
H H 0.0000 0.0000 'International Tables Vol C Tables 4.2.6.8 and 6.1.1.4'
O O 0.0106 0.0060 'International Tables Vol C Tables 4.2.6.8 and 6.1.1.4'
Br Br -0.2901 2.4595 'International Tables Vol C Tables 4.2.6.8 and 6.1.1.4'

loop_
_geom_angle_atom_site_label_1
_geom_angle_atom_site_label_2
_geom_angle_atom_site_label_3
_geom_angle
C5 O1 C25 116.91(17)
C26 O2 C8 115.88(17)
C12 O5 C33 120.08(18)
C14 O6 C40 118.47(17)
C14 C1 C2 117.2(2)
C14 C1 C16 133.9(2)
C2 C1 C16 108.88(18)
C11 C2 C1 124.9(2)
C11 C2 C3 125.00(19)
C1 C2 C3 110.12(19)
C15 C3 C2 107.85(18)
C15 C3 C4 134.1(2)
C2 C3 C4 117.99(19)
C9 C4 C5 119.39(19)
C9 C4 C3 118.19(19)
C5 C4 C3 122.3(2)
O1 C5 C6 123.17(19)
O1 C5 C4 116.27(19)
C6 C5 C4 120.6(2)
C5 C6 C7 120.1(2)
C8 C7 C6 120.1(2)
C7 C8 O2 116.89(18)
C7 C8 C9 121.6(2)
O2 C8 C9 121.3(2)
C8 C9 C4 118.3(2)
C8 C9 C10 119.4(2)
C4 C9 C10 122.20(18)
O4 C10 C11 122.6(2)
O4 C10 C9 120.76(19)
C11 C10 C9 116.63(19)
C2 C11 C12 116.3(2)
C2 C11 C10 117.90(19)
C12 C11 C10 125.8(2)
O5 C12 C13 123.8(2)
O5 C12 C11 115.6(2)
C13 C12 C11 120.6(2)
C12 C13 C14 120.42(19)
O6 C14 C1 117.0(2)
O6 C14 C13 122.70(19)
C1 C14 C13 120.26(19)
C3 C15 C16 111.87(19)
C1 C16 C15 100.73(17)
C1 C16 C17 114.68(17)
C15 C16 C17 108.87(16)
C1 C16 C21 111.83(17)
C15 C16 C21 109.37(17)
C17 C16 C21 110.79(16)
C18 C17 C22 121.93(19)
C18 C17 C16 122.38(18)
C22 C17 C16 115.46(17)
C17 C18 C19 125.01(18)
C18 C19 C20 111.84(14)
C19 C20 C21 113.05(15)
C24 C21 C23 108.39(16)
C24 C21 C20 108.92(15)
C23 C21 C20 108.39(17)
C24 C21 C16 112.22(16)
C23 C21 C16 111.06(17)
C20 C21 C16 107.78(16)
O3 C26 O2 122.9(2)
O3 C26 C27 125.5(2)
O2 C26 C27 111.58(19)
C32 C27 C28 119.8(2)
C32 C27 C26 121.6(2)
C28 C27 C26 118.7(2)
C29 C28 C27 120.2(2)
C30 C29 C28 118.8(2)
C31 C30 C29 122.2(2)
C31 C30 Br1 117.98(19)
C29 C30 Br1 119.86(18)
C30 C31 C32 118.6(2)
C31 C32 C27 120.5(2)
O5 C33 C34 106.80(18)
C39 C34 C35 119.0(2)
C39 C34 C33 122.1(2)
C35 C34 C33 118.9(2)
C36 C35 C34 120.5(2)
C37 C36 C35 120.5(3)
C36 C37 C38 119.2(3)
C37 C38 C39 121.1(2)
C38 C39 C34 119.8(2)
C45 O7 C65 116.43(17)
C66 O8 C48 115.39(17)
C52 O11 C73 120.92(18)
C54 O12 C80 119.22(18)
C42 C41 C54 116.9(2)
C42 C41 C56 108.96(18)
C54 C41 C56 133.88(19)
C51 C42 C41 125.3(2)
C51 C42 C43 124.3(2)
C41 C42 C43 110.3(2)
C55 C43 C42 107.64(18)
C55 C43 C44 133.6(2)
C42 C43 C44 118.8(2)
C45 C44 C49 119.25(19)
C45 C44 C43 122.8(2)
C49 C44 C43 117.83(19)
O7 C45 C46 122.98(19)
O7 C45 C44 116.21(18)
C46 C45 C44 120.8(2)
C47 C46 C45 119.8(2)
C48 C47 C46 120.11(19)
C47 C48 C49 122.4(2)
C47 C48 O8 117.17(19)
C49 C48 O8 120.30(19)
C48 C49 C44 117.7(2)
C48 C49 C50 120.6(2)
C44 C49 C50 121.71(18)
O10 C50 C51 122.5(2)
O10 C50 C49 120.32(19)
C51 C50 C49 117.22(19)
C42 C51 C52 116.4(2)
C42 C51 C50 117.9(2)
C52 C51 C50 125.5(2)
O11 C52 C53 124.1(2)
O11 C52 C51 115.60(19)
C53 C52 C51 120.3(2)
C52 C53 C54 120.4(2)
O12 C54 C41 117.0(2)
O12 C54 C53 122.59(19)
C41 C54 C53 120.40(19)
C43 C55 C56 112.86(19)
C57' C56 C55 106.7(6)
C57' C56 C41 111.0(6)
C55 C56 C41 99.96(17)
C55 C56 C57 108.8(3)
C41 C56 C57 109.2(3)
C57' C56 C61 111.8(3)
C55 C56 C61 110.2(2)
C41 C56 C61 116.1(2)
C57 C56 C61 111.7(2)
C57' C56 C61' 111.0(3)
C55 C56 C61' 109.6(3)
C41 C56 C61' 117.6(3)
C57 C56 C61' 110.9(3)
C58 C57 C62 120.7(3)
C58 C57 C56 124.6(3)
C62 C57 C56 114.7(3)
C57 C58 C59 122.3(3)
C58 C59 C60 106.8(2)
C61 C60 C59 110.2(2)
C64 C61 C60 112.8(3)
C64 C61 C63 109.2(3)
C60 C61 C63 105.8(3)
C64 C61 C56 111.8(3)
C60 C61 C56 108.8(3)
C63 C61 C56 108.1(3)
C58' C57' C62' 122.4(5)
C58' C57' C56 118.4(5)
C62' C57' C56 119.2(5)
C57' C58' C59' 121.5(5)
C58' C59' C60' 110.8(3)
C61' C60' C59' 115.9(4)
C60' C61' C64' 108.2(4)
C60' C61' C63' 107.7(4)
C64' C61' C63' 105.9(4)
C60' C61' C56 114.3(4)
C64' C61' C56 105.6(6)
C63' C61' C56 114.6(5)
O9 C66 O8 123.7(2)
O9 C66 C67 124.6(2)
O8 C66 C67 111.71(18)
C68 C67 C72 120.5(2)
C68 C67 C66 117.4(2)
C72 C67 C66 122.1(2)
C69 C68 C67 120.3(2)
C68 C69 C70 118.8(2)
C69 C70 C71 121.6(2)
C69 C70 Br2 119.18(18)
C71 C70 Br2 119.19(18)
C72 C71 C70 119.2(2)
C71 C72 C67 119.5(2)
O11 C73 C74 106.17(18)
C75 C74 C79 119.3(2)
C75 C74 C73 119.3(2)
C79 C74 C73 121.4(2)
C74 C75 C76 120.7(2)
C77 C76 C75 119.7(3)
C76 C77 C78 120.1(2)
C77 C78 C79 120.5(2)
C78 C79 C74 119.7(2)

loop_
_geom_bond_atom_site_label_1
_geom_bond_atom_site_label_2
_geom_bond_distance
Br1 C30 1.898(2)
O1 C5 1.363(3)
O1 C25 1.434(3)
O2 C26 1.369(3)
O2 C8 1.394(3)
O3 C26 1.202(3)
O4 C10 1.224(3)
O5 C12 1.361(3)
O5 C33 1.424(3)
O6 C14 1.367(2)
O6 C40 1.437(2)
C1 C14 1.392(3)
C1 C2 1.392(3)
C1 C16 1.523(3)
C2 C11 1.389(3)
C2 C3 1.458(3)
C3 C15 1.354(3)
C3 C4 1.463(3)
C4 C9 1.416(3)
C4 C5 1.418(3)
C5 C6 1.379(3)
C6 C7 1.394(3)
C7 C8 1.381(3)
C8 C9 1.403(3)
C9 C10 1.520(3)
C10 C11 1.468(3)
C11 C12 1.416(3)
C12 C13 1.396(3)
C13 C14 1.409(3)
C15 C16 1.533(3)
C16 C17 1.541(3)
C16 C21 1.580(3)
C17 C18 1.323(2)
C17 C22 1.509(3)
C18 C19 1.500(3)
C19 C20 1.533(3)
C20 C21 1.536(2)
C21 C24 1.533(2)
C21 C23 1.533(3)
C26 C27 1.480(3)
C27 C32 1.391(3)
C27 C28 1.399(3)
C28 C29 1.391(4)
C29 C30 1.387(3)
C30 C31 1.384(3)
C31 C32 1.391(4)
C33 C34 1.512(3)
C34 C39 1.393(3)
C34 C35 1.402(3)
C35 C36 1.386(4)
C36 C37 1.385(4)
C37 C38 1.387(4)
C38 C39 1.390(4)
Br2 C70 1.897(2)
O7 C45 1.366(3)
O7 C65 1.433(3)
O8 C66 1.360(3)
O8 C48 1.409(3)
O9 C66 1.206(3)
O10 C50 1.233(3)
O11 C52 1.348(3)
O11 C73 1.433(3)
O12 C54 1.353(2)
O12 C80 1.431(3)
C41 C42 1.390(3)
C41 C54 1.394(3)
C41 C56 1.542(3)
C42 C51 1.390(3)
C42 C43 1.453(3)
C43 C55 1.356(3)
C43 C44 1.462(3)
C44 C45 1.412(3)
C44 C49 1.425(3)
C45 C46 1.397(3)
C46 C47 1.386(3)
C47 C48 1.374(3)
C48 C49 1.409(3)
C49 C50 1.510(3)
C50 C51 1.466(3)
C51 C52 1.418(3)
C52 C53 1.395(3)
C53 C54 1.415(3)
C55 C56 1.524(3)
C56 C57' 1.521(8)
C56 C57 1.549(4)
C56 C61 1.566(5)
C56 C61' 1.601(8)
C57 C58 1.320(3)
C57 C62 1.516(3)
C58 C59 1.536(3)
C59 C60 1.552(3)
C60 C61 1.540(3)
C61 C64 1.526(3)
C61 C63 1.548(3)
C57' C58' 1.327(4)
C57' C62' 1.511(4)
C58' C59' 1.518(4)
C59' C60' 1.538(4)
C60' C61' 1.528(4)
C61' C64' 1.545(4)
C61' C63' 1.555(4)
C66 C67 1.492(3)
C67 C68 1.387(3)
C67 C72 1.398(3)
C68 C69 1.386(4)
C69 C70 1.387(3)
C70 C71 1.394(3)
C71 C72 1.384(3)
C73 C74 1.515(3)
C74 C75 1.388(3)
C74 C79 1.393(3)
C75 C76 1.393(4)
C76 C77 1.380(4)
C77 C78 1.380(4)
C78 C79 1.393(4)

loop_
_geom_torsion_atom_site_label_1
_geom_torsion_atom_site_label_2
_geom_torsion_atom_site_label_3
_geom_torsion_atom_site_label_4
_geom_torsion
C14 C1 C2 C11 -7.9(3)
C16 C1 C2 C11 173.1(2)
C14 C1 C2 C3 171.92(18)
C16 C1 C2 C3 -7.1(2)
C11 C2 C3 C15 -176.5(2)
C1 C2 C3 C15 3.7(2)
C11 C2 C3 C4 5.9(3)
C1 C2 C3 C4 -173.95(17)
C15 C3 C4 C9 174.4(2)
C2 C3 C4 C9 -8.8(3)
C15 C3 C4 C5 -9.6(4)
C2 C3 C4 C5 167.30(19)
C25 O1 C5 C6 11.2(3)
C25 O1 C5 C4 -167.91(19)
C9 C4 C5 O1 179.50(18)
C3 C4 C5 O1 3.5(3)
C9 C4 C5 C6 0.4(3)
C3 C4 C5 C6 -175.67(19)
O1 C5 C6 C7 -179.4(2)
C4 C5 C6 C7 -0.3(3)
C5 C6 C7 C8 -0.4(3)
C6 C7 C8 O2 175.52(19)
C6 C7 C8 C9 1.0(3)
C26 O2 C8 C7 107.5(2)
C26 O2 C8 C9 -77.9(2)
C7 C8 C9 C4 -0.9(3)
O2 C8 C9 C4 -175.17(18)
C7 C8 C9 C10 176.01(19)
O2 C8 C9 C10 1.7(3)
C5 C4 C9 C8 0.2(3)
C3 C4 C9 C8 176.41(18)
C5 C4 C9 C10 -176.59(18)
C3 C4 C9 C10 -0.4(3)
C8 C9 C10 O4 17.6(3)
C4 C9 C10 O4 -165.6(2)
C8 C9 C10 C11 -164.13(19)
C4 C9 C10 C11 12.6(3)
C1 C2 C11 C12 5.8(3)
C3 C2 C11 C12 -173.99(19)
C1 C2 C11 C10 -173.47(19)
C3 C2 C11 C10 6.7(3)
O4 C10 C11 C2 162.9(2)
C9 C10 C11 C2 -15.3(3)
O4 C10 C11 C12 -16.3(3)
C9 C10 C11 C12 165.5(2)
C33 O5 C12 C13 8.1(3)
C33 O5 C12 C11 -169.00(19)
C2 C11 C12 O5 176.43(19)
C10 C11 C12 O5 -4.4(3)
C2 C11 C12 C13 -0.8(3)
C10 C11 C12 C13 178.4(2)
O5 C12 C13 C14 -178.7(2)
C11 C12 C13 C14 -1.7(3)
C40 O6 C14 C1 -157.48(18)
C40 O6 C14 C13 26.1(3)
C2 C1 C14 O6 -171.63(18)
C16 C1 C14 O6 7.1(3)
C2 C1 C14 C13 4.9(3)
C16 C1 C14 C13 -176.4(2)
C12 C13 C14 O6 175.91(18)
C12 C13 C14 C1 -0.4(3)
C2 C3 C15 C16 1.3(2)
C4 C3 C15 C16 178.4(2)
C14 C1 C16 C15 -171.5(2)
C2 C1 C16 C15 7.2(2)
C14 C1 C16 C17 -54.8(3)
C2 C1 C16 C17 123.94(18)
C14 C1 C16 C21 72.4(3)
C2 C1 C16 C21 -108.84(19)
C3 C15 C16 C1 -5.2(2)
C3 C15 C16 C17 -126.10(19)
C3 C15 C16 C21 112.7(2)
C1 C16 C17 C18 151.43(19)
C15 C16 C17 C18 -96.6(2)
C21 C16 C17 C18 23.7(3)
C1 C16 C17 C22 -34.0(2)
C15 C16 C17 C22 78.0(2)
C21 C16 C17 C22 -161.71(17)
C22 C17 C18 C19 -179.73(19)
C16 C17 C18 C19 -5.5(3)
C17 C18 C19 C20 14.3(3)
C18 C19 C20 C21 -43.0(2)
C19 C20 C21 C24 -60.7(2)
C19 C20 C21 C23 -178.41(16)
C19 C20 C21 C16 61.3(2)
C1 C16 C21 C24 -58.8(2)
C15 C16 C21 C24 -169.49(16)
C17 C16 C21 C24 70.5(2)
C1 C16 C21 C23 62.7(2)
C15 C16 C21 C23 -48.0(2)
C17 C16 C21 C23 -167.99(18)
C1 C16 C21 C20 -178.70(16)
C15 C16 C21 C20 70.6(2)
C17 C16 C21 C20 -49.4(2)
C8 O2 C26 O3 -17.7(3)
C8 O2 C26 C27 165.33(17)
O3 C26 C27 C32 -172.9(2)
O2 C26 C27 C32 3.9(3)
O3 C26 C27 C28 6.7(3)
O2 C26 C27 C28 -176.48(18)
C32 C27 C28 C29 1.1(3)
C26 C27 C28 C29 -178.5(2)
C27 C28 C29 C30 0.1(3)
C28 C29 C30 C31 0.0(4)
C28 C29 C30 Br1 -179.03(17)
C29 C30 C31 C32 -1.1(4)
Br1 C30 C31 C32 177.91(18)
C30 C31 C32 C27 2.2(4)
C28 C27 C32 C31 -2.2(3)
C26 C27 C32 C31 177.3(2)
C12 O5 C33 C34 169.48(19)
O5 C33 C34 C39 16.7(3)
O5 C33 C34 C35 -162.4(2)
C39 C34 C35 C36 0.6(4)
C33 C34 C35 C36 179.8(2)
C34 C35 C36 C37 -0.4(4)
C35 C36 C37 C38 -0.8(4)
C36 C37 C38 C39 1.8(4)
C37 C38 C39 C34 -1.7(4)
C35 C34 C39 C38 0.4(3)
C33 C34 C39 C38 -178.7(2)
C54 C41 C42 C51 1.4(3)
C56 C41 C42 C51 -173.9(2)
C54 C41 C42 C43 -179.52(18)
C56 C41 C42 C43 5.2(2)
C51 C42 C43 C55 175.9(2)
C41 C42 C43 C55 -3.2(2)
C51 C42 C43 C44 -5.5(3)
C41 C42 C43 C44 175.39(18)
C55 C43 C44 C45 9.8(4)
C42 C43 C44 C45 -168.40(19)
C55 C43 C44 C49 -174.0(2)
C42 C43 C44 C49 7.8(3)
C65 O7 C45 C46 -7.8(3)
C65 O7 C45 C44 171.08(19)
C49 C44 C45 O7 -179.45(18)
C43 C44 C45 O7 -3.3(3)
C49 C44 C45 C46 -0.5(3)
C43 C44 C45 C46 175.64(19)
O7 C45 C46 C47 179.9(2)
C44 C45 C46 C47 1.1(3)
C45 C46 C47 C48 -0.6(3)
C46 C47 C48 C49 -0.4(3)
C46 C47 C48 O8 -175.91(19)
C66 O8 C48 C47 -105.7(2)
C66 O8 C48 C49 78.7(2)
C47 C48 C49 C44 0.9(3)
O8 C48 C49 C44 176.27(17)
C47 C48 C49 C50 -177.69(19)
O8 C48 C49 C50 -2.3(3)
C45 C44 C49 C48 -0.4(3)
C43 C44 C49 C48 -176.79(18)
C45 C44 C49 C50 178.15(18)
C43 C44 C49 C50 1.8(3)
C48 C49 C50 O10 -16.2(3)
C44 C49 C50 O10 165.2(2)
C48 C49 C50 C51 164.66(19)
C44 C49 C50 C51 -13.9(3)
C41 C42 C51 C52 -3.7(3)
C43 C42 C51 C52 177.31(19)
C41 C42 C51 C50 172.1(2)
C43 C42 C51 C50 -7.0(3)
O10 C50 C51 C42 -163.1(2)
C49 C50 C51 C42 16.0(3)
O10 C50 C51 C52 12.3(3)
C49 C50 C51 C52 -168.7(2)
C73 O11 C52 C53 -6.6(4)
C73 O11 C52 C51 171.8(2)
C42 C51 C52 O11 -176.5(2)
C50 C51 C52 O11 8.1(3)
C42 C51 C52 C53 2.0(3)
C50 C51 C52 C53 -173.4(2)
O11 C52 C53 C54 -179.9(2)
C51 C52 C53 C54 1.8(3)
C80 O12 C54 C41 -175.4(2)
C80 O12 C54 C53 4.0(3)
C42 C41 C54 O12 -177.90(19)
C56 C41 C54 O12 -4.1(4)
C42 C41 C54 C53 2.7(3)
C56 C41 C54 C53 176.5(2)
C52 C53 C54 O12 176.4(2)
C52 C53 C54 C41 -4.2(3)
C42 C43 C55 C56 -0.2(3)
C44 C43 C55 C56 -178.5(2)
C43 C55 C56 C57' -112.6(5)
C43 C55 C56 C41 3.0(2)
C43 C55 C56 C57 -111.4(3)
C43 C55 C56 C61 125.8(2)
C43 C55 C56 C61' 127.2(3)
C42 C41 C56 C57' 107.5(5)
C54 C41 C56 C57' -66.7(6)
C42 C41 C56 C55 -4.8(2)
C54 C41 C56 C55 -179.0(2)
C42 C41 C56 C57 109.3(3)
C54 C41 C56 C57 -64.9(4)
C42 C41 C56 C61 -123.3(2)
C54 C41 C56 C61 62.5(3)
C42 C41 C56 C61' -123.3(3)
C54 C41 C56 C61' 62.5(4)
C57' C56 C57 C58 -107(8)
C55 C56 C57 C58 -135.9(6)
C41 C56 C57 C58 115.9(7)
C61 C56 C57 C58 -13.9(9)
C61' C56 C57 C58 -15.2(9)
C57' C56 C57 C62 75(7)
C55 C56 C57 C62 45.6(6)
C41 C56 C57 C62 -62.5(6)
C61 C56 C57 C62 167.6(4)
C61' C56 C57 C62 166.3(5)
C62 C57 C58 C59 -170.4(5)
C56 C57 C58 C59 11.2(10)
C57 C58 C59 C60 -33.1(6)
C58 C59 C60 C61 60.0(4)
C59 C60 C61 C64 169.8(3)
C59 C60 C61 C63 50.4(4)
C59 C60 C61 C56 -65.5(3)
C57' C56 C61 C64 167.5(8)
C55 C56 C61 C64 -74.0(3)
C41 C56 C61 C64 38.7(3)
C57 C56 C61 C64 164.9(4)
C61' C56 C61 C64 -139(12)
C57' C56 C61 C60 42.2(8)
C55 C56 C61 C60 160.7(2)
C41 C56 C61 C60 -86.6(3)
C57 C56 C61 C60 39.6(4)
C61' C56 C61 C60 96(12)
C57' C56 C61 C63 -72.2(8)
C55 C56 C61 C63 46.3(3)
C41 C56 C61 C63 159.0(2)
C57 C56 C61 C63 -74.9(4)
C61' C56 C61 C63 -18(12)
C55 C56 C57' C58' -118.7(11)
C41 C56 C57' C58' 133.3(11)
C57 C56 C57' C58' 90(7)
C61 C56 C57' C58' 1.9(15)
C61' C56 C57' C58' 0.6(16)
C55 C56 C57' C62' 63.8(14)
C41 C56 C57' C62' -44.2(14)
C57 C56 C57' C62' -88(8)
C61 C56 C57' C62' -175.6(10)
C61' C56 C57' C62' -176.9(10)
C62' C57' C58' C59' 132.2(13)
C56 C57' C58' C59' -45.2(16)
C57' C58' C59' C60' 44.3(10)
C58' C59' C60' C61' 1.1(9)
C59' C60' C61' C64' -157.1(7)
C59' C60' C61' C63' 88.8(8)
C59' C60' C61' C56 -39.8(8)
C57' C56 C61' C60' 40.1(9)
C55 C56 C61' C60' 157.7(4)
C41 C56 C61' C60' -89.2(4)
C57 C56 C61' C60' 37.4(6)
C61 C56 C61' C60' -87(12)
C57' C56 C61' C64' 158.9(8)
C55 C56 C61' C64' -83.5(4)
C41 C56 C61' C64' 29.7(4)
C57 C56 C61' C64' 156.3(5)
C61 C56 C61' C64' 32(12)
C57' C56 C61' C63' -84.9(9)
C55 C56 C61' C63' 32.6(5)
C41 C56 C61' C63' 145.8(4)
C57 C56 C61' C63' -87.6(5)
C61 C56 C61' C63' 148(12)
C48 O8 C66 O9 15.0(3)
C48 O8 C66 C67 -167.08(17)
O9 C66 C67 C68 -14.1(3)
O8 C66 C67 C68 167.94(18)
O9 C66 C67 C72 165.6(2)
O8 C66 C67 C72 -12.3(3)
C72 C67 C68 C69 1.5(3)
C66 C67 C68 C69 -178.8(2)
C67 C68 C69 C70 -1.8(3)
C68 C69 C70 C71 0.7(4)
C68 C69 C70 Br2 178.51(17)
C69 C70 C71 C72 0.7(4)
Br2 C70 C71 C72 -177.10(17)
C70 C71 C72 C67 -1.0(3)
C68 C67 C72 C71 0.0(3)
C66 C67 C72 C71 -179.8(2)
C52 O11 C73 C74 -171.4(2)
O11 C73 C74 C75 157.3(2)
O11 C73 C74 C79 -21.7(3)
C79 C74 C75 C76 -0.5(4)
C73 C74 C75 C76 -179.6(2)
C74 C75 C76 C77 1.6(4)
C75 C76 C77 C78 -1.3(4)
C76 C77 C78 C79 -0.2(4)
C77 C78 C79 C74 1.4(4)
C75 C74 C79 C78 -1.0(3)
C73 C74 C79 C78 178.1(2)
